data_4072153
loop_
_publ_author_name
'Graves, Christopher R.'
'Schelter, Eric J.'
'Cantat, Thibault'
'Scott, Brian L.'
'Kiplinger, Jaqueline L.'

_publ_section_title
;
 A Mild Protocol To Generate Uranium(IV) Mixed-Ligand Metallocene
 Complexes using Copper(I) Iodide
;
_journal_issue 20
_journal_name_full Organometallics
_journal_page_first 5371
_journal_paper_doi 10.1021/om800622g
_journal_volume 27
_journal_year 2008
_chemical_formula_sum 'C32 H47 I O U'
_chemical_formula_weight 812.63
_chemical_name_systematic
; 
 ? 
;
_space_group_IT_number 19
_symmetry_cell_setting orthorhombic
_symmetry_space_group_name_Hall 'P 2ac 2ab'
_symmetry_space_group_name_H-M 'P 21 21 21'
_atom_sites_solution_hydrogens geom
_atom_sites_solution_primary direct
_atom_sites_solution_secondary difmap
_audit_creation_method SHELXL-97
_cell_angle_alpha 90.00
_cell_angle_beta 90.00
_cell_angle_gamma 90.00
_cell_formula_units_Z 8
_cell_length_a 16.5602(17)
_cell_length_b 18.6484(19)
_cell_length_c 19.595(2)
_cell_measurement_temperature 120(1)
_cell_volume 6051.4(11)
_computing_cell_refinement 'SAINT+, v. 7.06 (Bruker AXS, 2001)'
_computing_data_collection 'APEX II, v. 1.08 (Bruker AXS, 2003)'
_computing_data_reduction 'SAINT+, v. 7.06 (Bruker AXS, 2001)'
_computing_molecular_graphics 'SHELXTL, v. 6.10, (Bruker AXS, 2000)'
_computing_publication_material 'SHELXTL, v. 6.10, (Bruker AXS, 2000)'
_computing_structure_refinement 'SHELXL-97 (Sheldrick, 1997)'
_computing_structure_solution 'SHELXS-97 (Sheldrick, 1990)'
_diffrn_ambient_temperature 120(1)
_diffrn_measured_fraction_theta_full 0.999
_diffrn_measured_fraction_theta_max 0.993
_diffrn_measurement_device_type 'Bruker D8 with APEXII CCD'
_diffrn_measurement_method '\w scans'
_diffrn_radiation_monochromator graphite
_diffrn_radiation_source 'fine-focus sealed tube'
_diffrn_radiation_type MoK\a
_diffrn_radiation_wavelength 0.71073
_diffrn_reflns_av_R_equivalents 0.0820
_diffrn_reflns_av_sigmaI/netI 0.0616
_diffrn_reflns_limit_h_max 19
_diffrn_reflns_limit_h_min -19
_diffrn_reflns_limit_k_max 22
_diffrn_reflns_limit_k_min -22
_diffrn_reflns_limit_l_max 23
_diffrn_reflns_limit_l_min -23
_diffrn_reflns_number 56452
_diffrn_reflns_theta_full 25.00
_diffrn_reflns_theta_max 25.15
_diffrn_reflns_theta_min 1.95
_diffrn_standards_decay_% 0
_diffrn_standards_interval_count 0
_diffrn_standards_interval_time 0
_diffrn_standards_number 0
_exptl_absorpt_coefficient_mu 6.407
_exptl_absorpt_correction_T_max 0.7837
_exptl_absorpt_correction_T_min 0.2063
_exptl_absorpt_correction_type multi-scan
_exptl_absorpt_process_details 'SADABS 2.03 (Sheldrick, 2001)'
_exptl_crystal_colour red
_exptl_crystal_density_diffrn 1.784
_exptl_crystal_density_method 'not measured'
_exptl_crystal_description needle
_exptl_crystal_F_000 3136
_exptl_crystal_size_max 0.36
_exptl_crystal_size_mid 0.08
_exptl_crystal_size_min 0.04
_refine_diff_density_max 0.876
_refine_diff_density_min -0.877
_refine_diff_density_rms 0.141
_refine_ls_abs_structure_details 'Flack H D (1983), Acta Cryst. A39, 876-881'
_refine_ls_abs_structure_Flack 0.489(5)
_refine_ls_extinction_method none
_refine_ls_goodness_of_fit_ref 1.029
_refine_ls_hydrogen_treatment constr
_refine_ls_matrix_type full
_refine_ls_number_parameters 657
_refine_ls_number_reflns 10756
_refine_ls_number_restraints 0
_refine_ls_restrained_S_all 1.029
_refine_ls_R_factor_all 0.0493
_refine_ls_R_factor_gt 0.0359
_refine_ls_shift/su_max 0.006
_refine_ls_shift/su_mean 0.000
_refine_ls_structure_factor_coef Fsqd
_refine_ls_weighting_details 'calc w=1/[\s^2^(Fo^2^)+(0.0265P)^2^+0.0000P] where P=(Fo^2^+2Fc^2^)/3'
_refine_ls_weighting_scheme calc
_refine_ls_wR_factor_gt 0.0685
_refine_ls_wR_factor_ref 0.0739
_reflns_number_gt 9156
_reflns_number_total 10756
_reflns_threshold_expression >2sigma(I)
_cod_data_source_file om800622g_si_001.cif
_cod_data_source_block apx597
_cod_original_cell_volume 6051.3(11)
_cod_database_code 4072153

loop_
_symmetry_equiv_pos_as_xyz
'x, y, z'
'-x+1/2, -y, z+1/2'
'-x, y+1/2, -z+1/2'
'x+1/2, -y+1/2, -z'

loop_
_atom_site_label
_atom_site_type_symbol
_atom_site_fract_x
_atom_site_fract_y
_atom_site_fract_z
_atom_site_U_iso_or_equiv
_atom_site_adp_type
_atom_site_occupancy
_atom_site_symmetry_multiplicity
_atom_site_calc_flag
_atom_site_refinement_flags
U1 U 0.120839(17) 0.640236(16) 0.083672(15) 0.01578(8) Uani 1 1 d .
U2 U 0.610645(17) 0.354937(16) 0.075877(15) 0.01686(8) Uani 1 1 d .
I1 I 0.02960(4) 0.77726(3) 0.05107(3) 0.03128(16) Uani 1 1 d .
I2 I 0.50554(4) 0.22680(3) 0.03918(3) 0.03148(16) Uani 1 1 d .
O1 O 0.0419(3) 0.5808(3) 0.1469(3) 0.0194(14) Uani 1 1 d .
O2 O 0.5368(3) 0.4196(3) 0.1392(3) 0.0203(14) Uani 1 1 d .
C1 C 0.1490(6) 0.6293(5) -0.0523(5) 0.028(2) Uani 1 1 d .
C2 C 0.0668(5) 0.6118(5) -0.0454(5) 0.024(2) Uani 1 1 d .
C3 C 0.0616(5) 0.5454(5) -0.0113(4) 0.021(2) Uani 1 1 d .
C4 C 0.1418(5) 0.5223(5) 0.0029(4) 0.020(2) Uani 1 1 d .
C5 C 0.1942(5) 0.5737(5) -0.0235(4) 0.022(2) Uani 1 1 d .
C6 C 0.1829(7) 0.6960(5) -0.0874(5) 0.048(3) Uani 1 1 d .
H6A H 0.2087 0.6824 -0.1294 0.072 Uiso 1 1 calc R
H6B H 0.2216 0.7187 -0.0581 0.072 Uiso 1 1 calc R
H6C H 0.1397 0.7288 -0.0970 0.072 Uiso 1 1 calc R
C7 C -0.0043(5) 0.6468(5) -0.0795(5) 0.039(2) Uani 1 1 d .
H7A H 0.0091 0.6954 -0.0911 0.059 Uiso 1 1 calc R
H7B H -0.0497 0.6465 -0.0490 0.059 Uiso 1 1 calc R
H7C H -0.0179 0.6208 -0.1202 0.059 Uiso 1 1 calc R
C8 C -0.0133(5) 0.5025(5) 0.0049(5) 0.036(3) Uani 1 1 d .
H8A H -0.0603 0.5310 -0.0046 0.054 Uiso 1 1 calc R
H8B H -0.0129 0.4893 0.0522 0.054 Uiso 1 1 calc R
H8C H -0.0143 0.4600 -0.0228 0.054 Uiso 1 1 calc R
C9 C 0.1647(6) 0.4495(5) 0.0320(5) 0.035(3) Uani 1 1 d .
H9A H 0.2134 0.4329 0.0105 0.052 Uiso 1 1 calc R
H9B H 0.1219 0.4160 0.0235 0.052 Uiso 1 1 calc R
H9C H 0.1734 0.4537 0.0803 0.052 Uiso 1 1 calc R
C10 C 0.2832(5) 0.5596(6) -0.0367(5) 0.038(3) Uani 1 1 d .
H10A H 0.3077 0.5403 0.0037 0.057 Uiso 1 1 calc R
H10B H 0.3095 0.6037 -0.0488 0.057 Uiso 1 1 calc R
H10C H 0.2887 0.5259 -0.0735 0.057 Uiso 1 1 calc R
C11 C 0.2758(5) 0.6850(5) 0.1124(4) 0.024(2) Uani 1 1 d .
C12 C 0.2565(5) 0.6292(5) 0.1593(4) 0.021(2) Uani 1 1 d .
C13 C 0.1972(5) 0.6555(5) 0.2055(4) 0.022(2) Uani 1 1 d .
C14 C 0.1782(5) 0.7245(5) 0.1857(5) 0.024(2) Uani 1 1 d .
C15 C 0.2268(5) 0.7446(4) 0.1295(4) 0.019(2) Uani 1 1 d .
C16 C 0.2980(5) 0.5572(4) 0.1644(5) 0.026(2) Uani 1 1 d .
H16A H 0.3146 0.5419 0.1198 0.040 Uiso 1 1 calc R
H16B H 0.2613 0.5227 0.1834 0.040 Uiso 1 1 calc R
H16C H 0.3445 0.5613 0.1934 0.040 Uiso 1 1 calc R
C17 C 0.1661(6) 0.6198(5) 0.2681(4) 0.038(3) Uani 1 1 d .
H17A H 0.1806 0.6478 0.3074 0.056 Uiso 1 1 calc R
H17B H 0.1894 0.5728 0.2719 0.056 Uiso 1 1 calc R
H17C H 0.1084 0.6159 0.2654 0.056 Uiso 1 1 calc R
C18 C 0.1226(5) 0.7733(5) 0.2258(5) 0.037(2) Uani 1 1 d .
H18A H 0.0709 0.7507 0.2312 0.055 Uiso 1 1 calc R
H18B H 0.1160 0.8178 0.2017 0.055 Uiso 1 1 calc R
H18C H 0.1456 0.7825 0.2699 0.055 Uiso 1 1 calc R
C19 C 0.2361(5) 0.8162(4) 0.0977(5) 0.035(3) Uani 1 1 d .
H19A H 0.2839 0.8388 0.1152 0.053 Uiso 1 1 calc R
H19B H 0.1899 0.8451 0.1082 0.053 Uiso 1 1 calc R
H19C H 0.2407 0.8109 0.0491 0.053 Uiso 1 1 calc R
C20 C 0.3464(5) 0.6886(5) 0.0650(4) 0.028(2) Uani 1 1 d .
H20A H 0.3302 0.7110 0.0230 0.042 Uiso 1 1 calc R
H20B H 0.3655 0.6410 0.0558 0.042 Uiso 1 1 calc R
H20C H 0.3888 0.7162 0.0856 0.042 Uiso 1 1 calc R
C21 C -0.0088(5) 0.5564(5) 0.1972(5) 0.021(2) Uani 1 1 d .
C22 C -0.0799(5) 0.5951(5) 0.2113(5) 0.020(2) Uani 1 1 d .
C23 C -0.1291(5) 0.5724(5) 0.2646(5) 0.029(2) Uani 1 1 d .
H23 H -0.1761 0.5978 0.2742 0.035 Uiso 1 1 calc R
C24 C -0.1100(6) 0.5134(5) 0.3036(5) 0.031(2) Uani 1 1 d .
H24 H -0.1428 0.5000 0.3400 0.038 Uiso 1 1 calc R
C25 C -0.0414(6) 0.4743(5) 0.2879(5) 0.029(2) Uani 1 1 d .
H25 H -0.0296 0.4335 0.3132 0.035 Uiso 1 1 calc R
C26 C 0.0104(5) 0.4944(4) 0.2353(4) 0.018(2) Uani 1 1 d .
C27 C -0.1016(5) 0.6596(5) 0.1666(5) 0.027(2) Uani 1 1 d .
H27 H -0.0509 0.6780 0.1476 0.032 Uiso 1 1 calc R
C28 C -0.1537(7) 0.6384(6) 0.1075(5) 0.055(3) Uani 1 1 d .
H28A H -0.2049 0.6217 0.1241 0.083 Uiso 1 1 calc R
H28B H -0.1277 0.6008 0.0823 0.083 Uiso 1 1 calc R
H28C H -0.1619 0.6791 0.0783 0.083 Uiso 1 1 calc R
C29 C -0.1414(6) 0.7211(5) 0.2039(5) 0.039(3) Uani 1 1 d .
H29A H -0.1423 0.7626 0.1750 0.059 Uiso 1 1 calc R
H29B H -0.1116 0.7317 0.2447 0.059 Uiso 1 1 calc R
H29C H -0.1958 0.7080 0.2157 0.059 Uiso 1 1 calc R
C30 C 0.0821(5) 0.4481(5) 0.2182(5) 0.026(2) Uani 1 1 d .
H30 H 0.1187 0.4769 0.1900 0.031 Uiso 1 1 calc R
C31 C 0.1287(6) 0.4255(5) 0.2819(5) 0.043(3) Uani 1 1 d .
H31A H 0.0975 0.3912 0.3071 0.065 Uiso 1 1 calc R
H31B H 0.1387 0.4668 0.3099 0.065 Uiso 1 1 calc R
H31C H 0.1792 0.4044 0.2687 0.065 Uiso 1 1 calc R
C32 C 0.0574(6) 0.3842(5) 0.1766(5) 0.034(3) Uani 1 1 d .
H32A H 0.0240 0.3533 0.2038 0.052 Uiso 1 1 calc R
H32B H 0.1047 0.3586 0.1622 0.052 Uiso 1 1 calc R
H32C H 0.0277 0.3999 0.1373 0.052 Uiso 1 1 calc R
C33 C 0.5690(6) 0.4545(5) -0.0181(5) 0.030(2) Uani 1 1 d .
C34 C 0.5605(6) 0.3903(6) -0.0526(5) 0.035(3) Uani 1 1 d .
C35 C 0.6373(6) 0.3597(6) -0.0627(4) 0.033(2) Uani 1 1 d .
C36 C 0.6934(6) 0.4052(6) -0.0358(5) 0.032(3) Uani 1 1 d .
C37 C 0.6544(7) 0.4646(5) -0.0070(5) 0.033(3) Uani 1 1 d .
C38 C 0.6923(7) 0.5293(6) 0.0243(6) 0.060(4) Uani 1 1 d .
H38A H 0.7416 0.5403 0.0008 0.090 Uiso 1 1 calc R
H38B H 0.7036 0.5201 0.0715 0.090 Uiso 1 1 calc R
H38C H 0.6559 0.5692 0.0207 0.090 Uiso 1 1 calc R
C39 C 0.5032(8) 0.5080(7) -0.0050(6) 0.072(4) Uani 1 1 d .
H39A H 0.4734 0.5160 -0.0463 0.107 Uiso 1 1 calc R
H39B H 0.5266 0.5523 0.0101 0.107 Uiso 1 1 calc R
H39C H 0.4676 0.4898 0.0295 0.107 Uiso 1 1 calc R
C40 C 0.4819(6) 0.3639(7) -0.0851(6) 0.072(4) Uani 1 1 d .
H40A H 0.4380 0.3712 -0.0539 0.107 Uiso 1 1 calc R
H40B H 0.4866 0.3137 -0.0955 0.107 Uiso 1 1 calc R
H40C H 0.4719 0.3901 -0.1264 0.107 Uiso 1 1 calc R
C41 C 0.6560(9) 0.2918(6) -0.1012(5) 0.076(5) Uani 1 1 d .
H41A H 0.6869 0.3032 -0.1412 0.114 Uiso 1 1 calc R
H41B H 0.6065 0.2690 -0.1144 0.114 Uiso 1 1 calc R
H41C H 0.6866 0.2601 -0.0726 0.114 Uiso 1 1 calc R
C42 C 0.7841(6) 0.3988(7) -0.0500(6) 0.070(4) Uani 1 1 d .
H42A H 0.8037 0.3541 -0.0323 0.104 Uiso 1 1 calc R
H42B H 0.8121 0.4377 -0.0284 0.104 Uiso 1 1 calc R
H42C H 0.7933 0.4005 -0.0984 0.104 Uiso 1 1 calc R
C43 C 0.6568(5) 0.2940(6) 0.1974(5) 0.030(2) Uani 1 1 d .
C44 C 0.7071(5) 0.3545(5) 0.1861(5) 0.031(2) Uani 1 1 d .
C45 C 0.7593(5) 0.3403(6) 0.1303(5) 0.036(3) Uani 1 1 d .
C46 C 0.7388(6) 0.2701(6) 0.1073(5) 0.033(3) Uani 1 1 d .
C47 C 0.6786(5) 0.2440(5) 0.1499(5) 0.029(2) Uani 1 1 d .
C48 C 0.5980(6) 0.2837(7) 0.2527(5) 0.056(3) Uani 1 1 d .
H48A H 0.5520 0.2580 0.2356 0.084 Uiso 1 1 calc R
H48B H 0.5810 0.3296 0.2697 0.084 Uiso 1 1 calc R
H48C H 0.6225 0.2568 0.2889 0.084 Uiso 1 1 calc R
C49 C 0.7125(8) 0.4195(6) 0.2315(6) 0.073(4) Uani 1 1 d .
H49A H 0.6603 0.4295 0.2506 0.109 Uiso 1 1 calc R
H49B H 0.7303 0.4600 0.2052 0.109 Uiso 1 1 calc R
H49C H 0.7503 0.4105 0.2676 0.109 Uiso 1 1 calc R
C50 C 0.8325(6) 0.3831(7) 0.1132(6) 0.075(5) Uani 1 1 d .
H50A H 0.8555 0.3656 0.0714 0.113 Uiso 1 1 calc R
H50B H 0.8713 0.3786 0.1493 0.113 Uiso 1 1 calc R
H50C H 0.8179 0.4326 0.1078 0.113 Uiso 1 1 calc R
C51 C 0.7818(6) 0.2257(6) 0.0535(5) 0.053(3) Uani 1 1 d .
H51A H 0.7690 0.1760 0.0599 0.079 Uiso 1 1 calc R
H51B H 0.8391 0.2324 0.0576 0.079 Uiso 1 1 calc R
H51C H 0.7645 0.2407 0.0089 0.079 Uiso 1 1 calc R
C52 C 0.6489(6) 0.1668(5) 0.1525(6) 0.048(3) Uani 1 1 d .
H52A H 0.6592 0.1440 0.1095 0.072 Uiso 1 1 calc R
H52B H 0.5920 0.1662 0.1617 0.072 Uiso 1 1 calc R
H52C H 0.6770 0.1415 0.1880 0.072 Uiso 1 1 calc R
C53 C 0.4933(5) 0.4444(5) 0.1937(4) 0.017(2) Uani 1 1 d .
C54 C 0.4283(5) 0.4038(5) 0.2161(5) 0.022(2) Uani 1 1 d .
C55 C 0.3892(6) 0.4272(5) 0.2749(4) 0.027(2) Uani 1 1 d .
H55 H 0.3458 0.4007 0.2913 0.033 Uiso 1 1 calc R
C56 C 0.4119(5) 0.4874(5) 0.3095(5) 0.027(2) Uani 1 1 d .
H56 H 0.3849 0.5013 0.3489 0.033 Uiso 1 1 calc R
C57 C 0.4744(6) 0.5265(5) 0.2852(5) 0.024(2) Uani 1 1 d .
H57 H 0.4894 0.5680 0.3083 0.029 Uiso 1 1 calc R
C58 C 0.5171(5) 0.5069(5) 0.2270(5) 0.021(2) Uani 1 1 d .
C59 C 0.3989(5) 0.3396(4) 0.1758(4) 0.0170(19) Uani 1 1 d .
H59 H 0.4469 0.3150 0.1583 0.020 Uiso 1 1 calc R
C60 C 0.3506(5) 0.3653(5) 0.1139(5) 0.032(2) Uani 1 1 d .
H60A H 0.3422 0.3259 0.0831 0.047 Uiso 1 1 calc R
H60B H 0.3799 0.4026 0.0910 0.047 Uiso 1 1 calc R
H60C H 0.2993 0.3835 0.1288 0.047 Uiso 1 1 calc R
C61 C 0.3520(5) 0.2860(5) 0.2157(5) 0.029(2) Uani 1 1 d .
H61A H 0.3818 0.2727 0.2557 0.044 Uiso 1 1 calc R
H61B H 0.3427 0.2442 0.1881 0.044 Uiso 1 1 calc R
H61C H 0.3011 0.3064 0.2289 0.044 Uiso 1 1 calc R
C62 C 0.5791(5) 0.5561(5) 0.1989(5) 0.027(2) Uani 1 1 d .
H62 H 0.6123 0.5284 0.1670 0.033 Uiso 1 1 calc R
C63 C 0.5403(6) 0.6176(5) 0.1583(5) 0.042(3) Uani 1 1 d .
H63A H 0.5117 0.5984 0.1198 0.063 Uiso 1 1 calc R
H63B H 0.5817 0.6497 0.1427 0.063 Uiso 1 1 calc R
H63C H 0.5033 0.6432 0.1871 0.063 Uiso 1 1 calc R
C64 C 0.6365(6) 0.5893(6) 0.2525(5) 0.050(3) Uani 1 1 d .
H64A H 0.6054 0.6151 0.2858 0.075 Uiso 1 1 calc R
H64B H 0.6732 0.6216 0.2303 0.075 Uiso 1 1 calc R
H64C H 0.6664 0.5519 0.2746 0.075 Uiso 1 1 calc R

loop_
_atom_site_aniso_label
_atom_site_aniso_U_11
_atom_site_aniso_U_22
_atom_site_aniso_U_33
_atom_site_aniso_U_23
_atom_site_aniso_U_13
_atom_site_aniso_U_12
U1 0.01581(15) 0.01575(16) 0.01577(16) 0.00026(15) -0.00108(13) -0.00048(14)
U2 0.01669(15) 0.01627(17) 0.01763(16) 0.00061(15) -0.00046(14) 0.00112(14)
I1 0.0346(4) 0.0211(3) 0.0381(4) 0.0046(3) -0.0068(3) 0.0044(3)
I2 0.0321(3) 0.0214(3) 0.0409(4) -0.0043(3) -0.0022(3) -0.0042(3)
O1 0.015(3) 0.019(4) 0.024(4) 0.002(3) -0.001(3) 0.000(3)
O2 0.023(3) 0.021(4) 0.017(3) 0.004(3) 0.004(3) 0.002(3)
C1 0.037(5) 0.028(5) 0.020(5) 0.003(4) -0.005(4) -0.012(4)
C2 0.034(6) 0.025(5) 0.012(5) -0.008(4) -0.008(4) 0.009(4)
C3 0.027(5) 0.018(5) 0.019(5) -0.006(4) -0.003(4) -0.004(4)
C4 0.023(5) 0.018(5) 0.018(5) -0.002(4) 0.007(4) 0.002(4)
C5 0.024(5) 0.033(6) 0.008(5) -0.001(4) -0.002(4) 0.007(4)
C6 0.081(8) 0.033(6) 0.029(6) 0.008(5) 0.002(6) -0.018(6)
C7 0.050(6) 0.042(6) 0.024(5) -0.010(6) -0.018(5) 0.017(5)
C8 0.031(6) 0.033(6) 0.045(7) -0.015(5) -0.010(5) -0.002(5)
C9 0.044(6) 0.033(6) 0.027(6) -0.003(5) -0.003(5) 0.010(5)
C10 0.031(6) 0.058(7) 0.025(6) -0.009(5) 0.013(5) -0.002(5)
C11 0.008(4) 0.046(6) 0.020(5) 0.003(4) 0.000(4) -0.010(4)
C12 0.019(5) 0.024(5) 0.021(5) 0.000(4) -0.003(4) -0.005(4)
C13 0.021(5) 0.032(6) 0.012(4) -0.001(4) -0.005(4) -0.015(4)
C14 0.009(4) 0.026(5) 0.037(6) -0.012(5) -0.007(4) 0.006(4)
C15 0.017(5) 0.017(5) 0.023(5) -0.005(4) -0.008(4) -0.001(4)
C16 0.021(5) 0.024(5) 0.035(6) 0.008(4) -0.004(4) 0.006(4)
C17 0.038(6) 0.062(8) 0.013(5) -0.003(5) 0.001(4) -0.016(5)
C18 0.020(5) 0.040(6) 0.051(6) -0.024(5) -0.006(5) 0.001(5)
C19 0.032(6) 0.017(5) 0.056(7) -0.001(5) -0.006(5) -0.013(4)
C20 0.020(5) 0.047(6) 0.018(5) -0.004(4) 0.004(4) -0.009(4)
C21 0.012(5) 0.028(6) 0.023(5) -0.004(5) 0.000(4) -0.006(4)
C22 0.020(5) 0.014(5) 0.028(6) -0.003(4) -0.002(4) -0.003(4)
C23 0.022(5) 0.029(6) 0.037(6) 0.000(5) 0.012(5) 0.007(4)
C24 0.031(6) 0.026(5) 0.036(6) -0.001(5) 0.013(5) -0.002(5)
C25 0.029(6) 0.030(6) 0.028(6) 0.003(5) 0.001(5) -0.010(5)
C26 0.023(5) 0.017(5) 0.014(5) -0.003(4) -0.005(4) -0.012(4)
C27 0.018(5) 0.023(5) 0.039(6) -0.001(4) 0.007(4) 0.000(4)
C28 0.094(9) 0.030(6) 0.042(7) -0.006(6) -0.023(6) 0.016(7)
C29 0.042(6) 0.021(5) 0.055(7) -0.005(5) -0.013(5) 0.010(5)
C30 0.021(5) 0.029(6) 0.029(6) 0.011(5) -0.004(4) -0.003(4)
C31 0.040(7) 0.038(6) 0.051(7) 0.016(5) -0.007(6) 0.011(5)
C32 0.040(6) 0.028(6) 0.036(6) 0.010(5) 0.003(5) -0.007(5)
C33 0.038(6) 0.024(6) 0.028(6) 0.013(5) 0.001(5) 0.005(5)
C34 0.023(5) 0.052(7) 0.030(6) 0.025(5) -0.013(5) -0.017(5)
C35 0.053(6) 0.038(6) 0.008(4) 0.008(5) -0.003(4) 0.007(6)
C36 0.028(6) 0.050(7) 0.017(5) 0.008(5) -0.002(4) 0.001(5)
C37 0.065(8) 0.017(5) 0.015(5) 0.004(4) -0.002(5) -0.017(5)
C38 0.097(10) 0.044(7) 0.039(7) 0.009(6) -0.010(7) -0.044(7)
C39 0.075(9) 0.084(10) 0.055(9) 0.034(7) 0.030(7) 0.044(8)
C40 0.057(7) 0.108(11) 0.049(8) 0.044(9) -0.030(6) -0.032(8)
C41 0.161(14) 0.045(8) 0.022(6) 0.003(6) 0.035(8) 0.007(8)
C42 0.033(7) 0.117(12) 0.059(8) 0.039(8) 0.029(6) 0.010(7)
C43 0.020(5) 0.048(7) 0.023(5) 0.008(5) -0.005(4) 0.012(5)
C44 0.036(6) 0.021(5) 0.036(6) -0.012(5) -0.028(5) 0.014(5)
C45 0.014(5) 0.055(8) 0.039(6) 0.032(6) -0.013(4) -0.011(5)
C46 0.030(6) 0.050(7) 0.019(5) -0.003(5) 0.001(4) 0.025(5)
C47 0.020(5) 0.018(5) 0.047(7) 0.010(5) -0.017(5) 0.004(4)
C48 0.036(7) 0.094(9) 0.037(6) 0.028(7) -0.001(5) 0.021(7)
C49 0.084(10) 0.058(8) 0.077(10) -0.031(7) -0.053(8) 0.033(7)
C50 0.036(7) 0.097(11) 0.092(10) 0.052(8) -0.026(7) -0.025(7)
C51 0.054(7) 0.072(8) 0.032(6) 0.003(6) 0.008(5) 0.045(6)
C52 0.041(6) 0.028(6) 0.076(9) 0.021(6) -0.010(6) -0.003(5)
C53 0.027(5) 0.011(5) 0.012(5) 0.003(4) -0.002(4) 0.009(4)
C54 0.019(5) 0.023(5) 0.023(6) 0.003(4) -0.001(4) 0.011(4)
C55 0.031(6) 0.025(5) 0.026(5) 0.007(4) 0.003(5) 0.005(5)
C56 0.031(6) 0.037(6) 0.015(5) -0.004(5) 0.005(4) 0.011(5)
C57 0.037(6) 0.014(5) 0.021(6) 0.000(4) -0.008(5) 0.005(4)
C58 0.019(5) 0.021(5) 0.023(6) 0.000(4) -0.010(4) -0.002(4)
C59 0.019(4) 0.013(5) 0.019(4) -0.002(4) -0.002(4) 0.003(4)
C60 0.031(5) 0.018(5) 0.045(6) 0.002(5) -0.012(5) 0.001(5)
C61 0.032(6) 0.023(5) 0.033(6) 0.005(5) 0.004(4) -0.002(5)
C62 0.020(5) 0.019(5) 0.043(6) -0.008(5) -0.006(5) 0.009(4)
C63 0.055(7) 0.020(6) 0.051(7) 0.013(5) 0.016(6) 0.003(5)
C64 0.048(7) 0.040(7) 0.062(8) -0.028(6) -0.001(6) 0.000(6)

loop_
_atom_type_symbol
_atom_type_description
_atom_type_scat_dispersion_real
_atom_type_scat_dispersion_imag
_atom_type_scat_source
C C 0.0033 0.0016 'International Tables Vol C Tables 4.2.6.8 and 6.1.1.4'
H H 0.0000 0.0000 'International Tables Vol C Tables 4.2.6.8 and 6.1.1.4'
O O 0.0106 0.0060 'International Tables Vol C Tables 4.2.6.8 and 6.1.1.4'
I I -0.4742 1.8119 'International Tables Vol C Tables 4.2.6.8 and 6.1.1.4'
U U -9.6767 9.6646 'International Tables Vol C Tables 4.2.6.8 and 6.1.1.4'

loop_
_geom_angle_atom_site_label_1
_geom_angle_atom_site_label_2
_geom_angle_atom_site_label_3
_geom_angle
O1 U1 C12 98.8(2)
O1 U1 C14 95.0(3)
C12 U1 C14 49.3(3)
O1 U1 C1 130.0(2)
C12 U1 C1 113.0(3)
C14 U1 C1 135.0(3)
O1 U1 C13 80.1(2)
C12 U1 C13 30.5(2)
C14 U1 C13 29.4(3)
C1 U1 C13 142.3(3)
O1 U1 C5 119.2(3)
C12 U1 C5 91.0(3)
C14 U1 C5 132.5(3)
C1 U1 C5 29.8(3)
C13 U1 C5 121.2(3)
O1 U1 C4 89.8(2)
C12 U1 C4 98.7(3)
C14 U1 C4 148.0(3)
C1 U1 C4 49.4(3)
C13 U1 C4 122.3(3)
C5 U1 C4 29.6(3)
O1 U1 C2 103.8(3)
C12 U1 C2 139.9(3)
C14 U1 C2 155.2(3)
C1 U1 C2 29.9(3)
C13 U1 C2 170.2(3)
C5 U1 C2 49.1(3)
C4 U1 C2 49.4(3)
O1 U1 C3 80.7(2)
C12 U1 C3 128.3(3)
C14 U1 C3 174.9(3)
C1 U1 C3 49.3(3)
C13 U1 C3 146.0(3)
C5 U1 C3 49.0(3)
C4 U1 C3 30.1(3)
C2 U1 C3 29.8(3)
O1 U1 C11 127.9(2)
C12 U1 C11 30.3(2)
C14 U1 C11 49.3(2)
C1 U1 C11 93.6(3)
C13 U1 C11 49.9(2)
C5 U1 C11 83.1(3)
C4 U1 C11 104.1(3)
C2 U1 C11 123.5(3)
C3 U1 C11 131.7(3)
O1 U1 C15 124.7(2)
C12 U1 C15 49.3(2)
C14 U1 C15 29.9(2)
C1 U1 C15 105.2(3)
C13 U1 C15 49.2(3)
C5 U1 C15 106.7(3)
C4 U1 C15 132.3(3)
C2 U1 C15 130.0(3)
C3 U1 C15 153.9(3)
C11 U1 C15 29.7(2)
O1 U1 I1 104.87(15)
C12 U1 I1 126.43(19)
C14 U1 I1 80.91(19)
C1 U1 I1 86.7(2)
C13 U1 I1 109.2(2)
C5 U1 I1 116.31(19)
C4 U1 I1 128.25(19)
C2 U1 I1 78.81(18)
C3 U1 I1 102.79(19)
C11 U1 I1 104.5(2)
C15 U1 I1 78.00(17)
O2 U2 C45 110.7(3)
O2 U2 C44 82.8(3)
C45 U2 C44 30.6(3)
O2 U2 C33 82.0(3)
C45 U2 C33 124.8(3)
C44 U2 C33 134.5(3)
O2 U2 C37 94.4(3)
C45 U2 C37 94.0(3)
C44 U2 C37 109.0(3)
C33 U2 C37 30.9(3)
O2 U2 C46 130.5(2)
C45 U2 C46 30.5(3)
C44 U2 C46 49.6(3)
C33 U2 C46 138.8(3)
C37 U2 C46 111.5(3)
O2 U2 C34 103.1(3)
C45 U2 C34 131.8(3)
C44 U2 C34 157.3(3)
C33 U2 C34 29.5(3)
C37 U2 C34 49.2(3)
C46 U2 C34 125.9(3)
O2 U2 C43 83.6(2)
C45 U2 C43 50.3(3)
C44 U2 C43 30.3(3)
C33 U2 C43 161.0(3)
C37 U2 C43 139.2(3)
C46 U2 C43 49.1(3)
C34 U2 C43 169.5(3)
O2 U2 C36 124.1(3)
C45 U2 C36 83.9(3)
C44 U2 C36 110.2(3)
C33 U2 C36 49.5(3)
C37 U2 C36 29.7(3)
C46 U2 C36 89.4(3)
C34 U2 C36 48.3(3)
C43 U2 C36 133.8(3)
O2 U2 C35 130.7(3)
C45 U2 C35 104.3(3)
C44 U2 C35 134.2(3)
C33 U2 C35 49.2(3)
C37 U2 C35 48.8(3)
C46 U2 C35 96.7(3)
C34 U2 C35 29.7(3)
C43 U2 C35 145.4(3)
C36 U2 C35 28.7(3)
O2 U2 C47 110.7(3)
C45 U2 C47 49.1(3)
C44 U2 C47 48.3(3)
C33 U2 C47 167.0(3)
C37 U2 C47 140.4(3)
C46 U2 C47 29.3(3)
C34 U2 C47 141.9(3)
C43 U2 C47 28.7(3)
C36 U2 C47 118.0(3)
C35 U2 C47 118.4(3)
O2 U2 I2 104.79(16)
C45 U2 I2 122.4(2)
C44 U2 I2 121.9(2)
C33 U2 I2 103.4(2)
C37 U2 I2 127.1(2)
C46 U2 I2 92.5(2)
C34 U2 I2 78.3(2)
C43 U2 I2 92.3(2)
C36 U2 I2 111.4(2)
C35 U2 I2 83.3(2)
C47 U2 I2 76.66(18)
C21 O1 U1 166.6(6)
C53 O2 U2 162.4(5)
C2 C1 C5 107.8(8)
C2 C1 C6 126.0(9)
C5 C1 C6 126.1(9)
C2 C1 U1 75.9(6)
C5 C1 U1 75.6(5)
C6 C1 U1 116.4(6)
C1 C2 C3 108.0(8)
C1 C2 C7 127.9(9)
C3 C2 C7 122.9(9)
C1 C2 U1 74.2(5)
C3 C2 U1 75.6(5)
C7 C2 U1 125.7(6)
C2 C3 C4 107.5(8)
C2 C3 C8 128.0(8)
C4 C3 C8 124.4(8)
C2 C3 U1 74.6(5)
C4 C3 U1 74.3(5)
C8 C3 U1 119.5(6)
C5 C4 C3 107.5(8)
C5 C4 C9 126.8(8)
C3 C4 C9 125.2(8)
C5 C4 U1 75.0(5)
C3 C4 U1 75.5(5)
C9 C4 U1 122.3(6)
C4 C5 C1 109.1(8)
C4 C5 C10 123.3(9)
C1 C5 C10 125.3(9)
C4 C5 U1 75.5(5)
C1 C5 U1 74.6(5)
C10 C5 U1 130.0(6)
C15 C11 C12 107.0(7)
C15 C11 C20 124.0(8)
C12 C11 C20 127.5(8)
C15 C11 U1 75.7(5)
C12 C11 U1 72.6(4)
C20 C11 U1 127.9(6)
C13 C12 C11 108.3(8)
C13 C12 C16 125.3(8)
C11 C12 C16 126.2(8)
C13 C12 U1 75.4(5)
C11 C12 U1 77.1(5)
C16 C12 U1 118.9(5)
C14 C13 C12 107.5(8)
C14 C13 C17 124.7(9)
C12 C13 C17 127.6(9)
C14 C13 U1 75.2(5)
C12 C13 U1 74.1(5)
C17 C13 U1 121.2(6)
C13 C14 C15 109.6(8)
C13 C14 C18 123.6(9)
C15 C14 C18 126.1(9)
C13 C14 U1 75.3(5)
C15 C14 U1 77.2(5)
C18 C14 U1 121.2(5)
C11 C15 C14 107.6(8)
C11 C15 C19 123.2(8)
C14 C15 C19 128.7(8)
C11 C15 U1 74.6(5)
C14 C15 U1 72.9(5)
C19 C15 U1 124.3(6)
O1 C21 C22 118.8(8)
O1 C21 C26 120.9(8)
C22 C21 C26 120.2(8)
C23 C22 C21 118.7(8)
C23 C22 C27 122.1(8)
C21 C22 C27 119.2(8)
C24 C23 C22 121.7(8)
C23 C24 C25 119.1(9)
C24 C25 C26 121.9(9)
C25 C26 C21 118.2(8)
C25 C26 C30 119.8(8)
C21 C26 C30 121.9(8)
C28 C27 C29 108.8(8)
C28 C27 C22 111.7(8)
C29 C27 C22 115.0(8)
C32 C30 C26 111.2(7)
C32 C30 C31 111.3(8)
C26 C30 C31 112.0(8)
C34 C33 C37 106.6(9)
C34 C33 C39 125.9(10)
C37 C33 C39 126.9(10)
C34 C33 U2 76.3(5)
C37 C33 U2 74.7(6)
C39 C33 U2 121.7(7)
C33 C34 C35 109.2(8)
C33 C34 C40 124.6(10)
C35 C34 C40 125.4(10)
C33 C34 U2 74.2(6)
C35 C34 U2 75.9(5)
C40 C34 U2 124.4(6)
C36 C35 C34 107.9(9)
C36 C35 C41 125.2(10)
C34 C35 C41 126.6(10)
C36 C35 U2 75.4(5)
C34 C35 U2 74.3(5)
C41 C35 U2 120.1(6)
C35 C36 C37 109.5(9)
C35 C36 C42 123.2(10)
C37 C36 C42 126.0(10)
C35 C36 U2 75.8(5)
C37 C36 U2 73.6(5)
C42 C36 U2 127.4(7)
C36 C37 C33 106.8(9)
C36 C37 C38 127.7(11)
C33 C37 C38 125.4(10)
C36 C37 U2 76.6(5)
C33 C37 U2 74.4(6)
C38 C37 U2 118.4(7)
C47 C43 C44 106.3(8)
C47 C43 C48 126.1(10)
C44 C43 C48 127.4(10)
C47 C43 U2 76.3(5)
C44 C43 U2 72.5(5)
C48 C43 U2 120.6(6)
C43 C44 C45 109.2(8)
C43 C44 C49 125.6(10)
C45 C44 C49 124.7(10)
C43 C44 U2 77.2(5)
C45 C44 U2 75.1(5)
C49 C44 U2 120.5(6)
C46 C45 C44 105.7(8)
C46 C45 C50 127.9(11)
C44 C45 C50 124.7(11)
C46 C45 U2 75.6(5)
C44 C45 U2 74.4(5)
C50 C45 U2 126.9(6)
C47 C46 C45 107.6(8)
C47 C46 C51 124.2(10)
C45 C46 C51 127.6(10)
C47 C46 U2 77.2(5)
C45 C46 U2 73.9(5)
C51 C46 U2 121.8(6)
C43 C47 C46 111.1(9)
C43 C47 C52 122.5(10)
C46 C47 C52 125.7(9)
C43 C47 U2 75.0(5)
C46 C47 U2 73.5(5)
C52 C47 U2 126.5(6)
O2 C53 C58 120.0(8)
O2 C53 C54 118.1(8)
C58 C53 C54 121.8(8)
C55 C54 C53 116.9(8)
C55 C54 C59 122.0(8)
C53 C54 C59 121.0(8)
C56 C55 C54 122.8(9)
C57 C56 C55 118.7(9)
C56 C57 C58 122.4(9)
C53 C58 C57 117.5(8)
C53 C58 C62 122.7(9)
C57 C58 C62 119.6(8)
C61 C59 C60 110.7(7)
C61 C59 C54 115.1(7)
C60 C59 C54 109.5(7)
C58 C62 C63 111.4(7)
C58 C62 C64 114.9(9)
C63 C62 C64 108.0(8)

loop_
_geom_bond_atom_site_label_1
_geom_bond_atom_site_label_2
_geom_bond_distance
U1 O1 2.114(6)
U1 C12 2.699(8)
U1 C14 2.714(9)
U1 C1 2.713(9)
U1 C13 2.716(8)
U1 C5 2.725(9)
U1 C4 2.732(8)
U1 C2 2.734(9)
U1 C3 2.748(8)
U1 C11 2.756(8)
U1 C15 2.770(8)
U1 I1 3.0366(7)
U2 O2 2.119(6)
U2 C45 2.696(8)
U2 C44 2.687(8)
U2 C33 2.706(9)
U2 C37 2.710(9)
U2 C46 2.718(9)
U2 C34 2.732(9)
U2 C43 2.747(9)
U2 C36 2.748(10)
U2 C35 2.753(8)
U2 C47 2.765(8)
U2 I2 3.0425(7)
O1 C21 1.372(10)
O2 C53 1.368(10)
C1 C2 1.406(12)
C1 C5 1.399(12)
C1 C6 1.528(12)
C2 C3 1.410(12)
C2 C7 1.504(11)
C3 C4 1.425(12)
C3 C8 1.509(12)
C4 C5 1.392(12)
C4 C9 1.519(12)
C5 C10 1.520(12)
C11 C15 1.415(12)
C11 C12 1.425(12)
C11 C20 1.496(11)
C12 C13 1.423(11)
C12 C16 1.512(11)
C13 C14 1.380(12)
C13 C17 1.487(11)
C14 C15 1.415(12)
C14 C18 1.515(11)
C15 C19 1.481(11)
C21 C22 1.409(12)
C21 C26 1.414(12)
C22 C23 1.391(12)
C22 C27 1.530(12)
C23 C24 1.376(12)
C24 C25 1.384(12)
C25 C26 1.392(12)
C26 C30 1.506(12)
C27 C28 1.498(13)
C27 C29 1.511(12)
C30 C32 1.499(12)
C30 C31 1.526(12)
C33 C34 1.383(14)
C33 C37 1.443(14)
C33 C39 1.498(14)
C34 C35 1.408(13)
C34 C40 1.531(13)
C35 C36 1.365(13)
C35 C41 1.505(14)
C36 C37 1.400(13)
C36 C42 1.532(13)
C37 C38 1.493(13)
C43 C47 1.366(13)
C43 C44 1.420(13)
C43 C48 1.469(13)
C44 C45 1.418(13)
C44 C49 1.507(13)
C45 C46 1.425(14)
C45 C50 1.489(13)
C46 C47 1.389(13)
C46 C51 1.518(12)
C47 C52 1.522(12)
C53 C58 1.392(12)
C53 C54 1.388(12)
C54 C55 1.391(12)
C54 C59 1.516(11)
C55 C56 1.364(12)
C56 C57 1.352(12)
C57 C58 1.392(12)
C58 C62 1.483(12)
C59 C61 1.488(11)
C59 C60 1.530(11)
C62 C63 1.536(12)
C62 C64 1.546(13)
